data_2010210
loop_
_publ_author_name
'He, Y.'
'Su, G.'
'Shi, J.'

_publ_section_title
;
 4,4'-Methylenediiminobis(benzophenone)
;
_journal_issue 11
_journal_name_full 'Acta Crystallographica Section C'
_journal_page_first 1786
_journal_page_last 1788
_journal_paper_doi 10.1107/S0108270194002246
_journal_volume 50
_journal_year 1994
_chemical_formula_moiety 'C27 H22 N2 O2'
_chemical_formula_sum 'C27 H22 N2 O2'
_chemical_formula_weight 406.48
_symmetry_cell_setting orthorhombic
_symmetry_space_group_name_Hall '-P 2ac 2ab'
_symmetry_space_group_name_H-M 'P b c a'
_atom_type_scat_source IntTabIV
_cell_angle_alpha 90.
_cell_angle_beta 90.
_cell_angle_gamma 90.
_cell_formula_units_Z 8
_cell_length_a 10.003(2)
_cell_length_b 14.636(3)
_cell_length_c 28.724(7)
_cell_measurement_reflns_used 25
_cell_measurement_temperature 296
_cell_measurement_theta_max 14
_cell_measurement_theta_min 13
_cell_volume 4205.3(16)
_diffrn_measurement_device 'Enraf-Nonius CAD-4'
_diffrn_measurement_method \w-2\q
_diffrn_radiation_type MoK\a
_diffrn_radiation_wavelength 0.71069
_diffrn_reflns_av_R_equivalents 'not measured'
_diffrn_reflns_limit_h_max 0
_diffrn_reflns_limit_h_min -11
_diffrn_reflns_limit_k_max 0
_diffrn_reflns_limit_k_min -17
_diffrn_reflns_limit_l_max 0
_diffrn_reflns_limit_l_min -34
_diffrn_reflns_number 4252
_diffrn_reflns_theta_max 25
_diffrn_standards_decay_% 5.1
_diffrn_standards_interval_time 66
_diffrn_standards_number 3
_exptl_absorpt_coefficient_mu 0.077
_exptl_absorpt_correction_T_max 1.0000
_exptl_absorpt_correction_T_min 0.9533
_exptl_absorpt_correction_type 'empirical, based on azimuthal scans'
_exptl_crystal_colour yellow
_exptl_crystal_density_diffrn 1.28
_exptl_crystal_description transparent
_exptl_crystal_size_max 0.4
_exptl_crystal_size_mid 0.3
_exptl_crystal_size_min 0.3
_refine_diff_density_max 0.26
_refine_diff_density_min -0.30
_refine_ls_goodness_of_fit_obs 1.63
_refine_ls_hydrogen_treatment noref
_refine_ls_number_parameters 280
_refine_ls_number_reflns 1502
_refine_ls_R_factor_obs 0.071
_refine_ls_shift/esd_max 0.0001
_refine_ls_structure_factor_coef F
_refine_ls_weighting_details 'w = 1/\s^2^(F)'
_refine_ls_weighting_scheme calc
_refine_ls_wR_factor_obs 0.082
_reflns_number_observed 1502
_reflns_number_total 4180
_reflns_observed_criterion I>3\s(I)
_cod_data_source_file li1081.cif
_cod_data_source_block li1081_structure_1_of_1
_cod_depositor_comments
;
The following automatic conversions were performed:

'_refine_ls_weighting_scheme' value '1/\s^2^(F)' was changed to
'calc'. New tag '_refine_ls_weighting_details' was created. The value
of the new tag was set to 'w = 1/\s^2^(F)'.

Automatic conversion script
Id: cif_fix_values 3143 2015-03-26 13:38:13Z robertas 
;
_cod_original_cell_volume 4205(3)
_cod_database_code 2010210

loop_
_atom_site_label
_atom_site_fract_x
_atom_site_fract_y
_atom_site_fract_z
O(1) -.1916(7) .0654(7) .5683(3)
O(2) .8979(5) .5138(3) .70460(10)
N(1) .2479(6) .1425(4) .7205(2)
N(2) .4660(5) .1952(3) .6979(2)
C(1) -.0959(9) .1143(6) .5664(3)
C(2) .3501(7) .2115(4) .7276(2)
C(3) .8850(6) .4506(4) .6770(2)
C(11) -.0720(10) .1627(7) .5215(3)
C(12) .0190(10) .1320(10) .4893(5)
C(13) .0360(10) .1760(10) .4468(5)
C(14) -.0380(10) .2510(10) .4376(4)
C(15) -.1240(10) .2820(10) .4683(5)
C(16) -.1430(10) .2364(8) .5104(3)
C(21) .1632(7) .1410(4) .6831(2)
C(22) .1789(6) .1977(4) .6442(2)
C(23) .0967(7) .1885(4) .6069(2)
C(24) -.0065(6) .1249(5) .6056(2)
C(25) -.0258(7) .0702(4) .6450(3)
C(26) .0589(7) .0780(5) .6829(2)
C(31) .5692(6) .2565(4) .6939(2)
C(32) .5682(6) .3404(4) .7177(2)
C(33) .6712(6) .4011(4) .7116(2)
C(34) .7789(6) .3832(4) .6816(2)
C(35) .7794(6) .2987(4) .6587(2)
C(36) .6773(6) .2366(4) .6652(2)
C(41) .9806(7) .4445(4) .6368(2)
C(42) 1.1162(8) .4561(5) .6453(3)
C(43) 1.2070(8) .4544(6) .6098(4)
C(44) 1.1650(10) .4429(6) .5649(4)
C(45) 1.0330(10) .4314(6) .5557(3)
C(46) .9391(7) .4320(5) .5915(2)
H(1) .0746 .0805 .4975
H(2) .0950 .1561 .4241
H(3) -.0341 .2879 .4099
H(4) -.1760 .3365 .4635
H(5) -.2096 .2568 .5318
H(6) .2473 .2427 .6438
H(7) .1103 .2260 .5805
H(8) -.0981 .0289 .6462
H(9) .0459 .0396 .7089
H(10) .4965 .3544 .7381
H(11) .6689 .4564 .7285
H(12) .8500 .2831 .6382
H(13) .6802 .1788 .6503
H(14) 1.1472 .4655 .6765
H(15) 1.2999 .4625 .6153
H(16) 1.2268 .4419 .5395
H(17) 1.0045 .4249 .5241
H(18) .8478 .4237 .5845
H(19) .2415 .0943 .7437
H(20) .4695 .1388 .6801
H(21) .3118 .2716 .7207
H(22) .3770 .2413 .7601

loop_
_geom_angle_atom_site_label_1
_geom_angle_atom_site_label_2
_geom_angle_atom_site_label_3
_geom_angle
_geom_angle_publ_flag
C(21) N(1) C(2) 123.9(5) yes
C(31) N(2) C(2) 122.6(5) yes
O(1) C(1) C(24) 121.6(9) yes
O(1) C(1) C(11) 116.9(8) yes
C(24) C(1) C(11) 121.6(7) yes
N(1) C(2) N(2) 111.3(5) yes
O(2) C(3) C(34) 122.1(6) yes
O(2) C(3) C(41) 118.4(6) yes
C(34) C(3) C(41) 119.5(6) yes
C(16) C(11) C(12) 117.0(10) yes
C(16) C(11) C(1) 120.0(10) yes
C(12) C(11) C(1) 122.0(10) yes
C(11) C(12) C(13) 121.0(10) yes
C(14) C(13) C(12) 119.0(10) yes
C(15) C(14) C(13) 121.0(10) yes
C(14) C(15) C(16) 120.0(10) yes
C(11) C(16) C(15) 122.0(10) yes
N(1) C(21) C(26) 118.5(6) yes
N(1) C(21) C(22) 123.2(6) yes
C(26) C(21) C(22) 118.3(6) yes
C(23) C(22) C(21) 120.2(6) yes
C(22) C(23) C(24) 122.5(6) yes
C(23) C(24) C(25) 117.7(6) yes
C(23) C(24) C(1) 123.4(7) yes
C(25) C(24) C(1) 118.9(7) yes
C(26) C(25) C(24) 120.3(6) yes
C(25) C(26) C(21) 121.0(6) yes
N(2) C(31) C(36) 119.9(6) yes
N(2) C(31) C(32) 121.7(6) yes
C(36) C(31) C(32) 118.5(6) yes
C(33) C(32) C(31) 119.9(5) yes
C(32) C(33) C(34) 122.3(5) yes
C(35) C(34) C(33) 117.1(6) yes
C(35) C(34) C(3) 123.6(6) yes
C(33) C(34) C(3) 119.3(6) yes
C(36) C(35) C(34) 121.0(5) yes
C(35) C(36) C(31) 121.2(5) yes
C(46) C(41) C(42) 118.5(7) yes
C(46) C(41) C(3) 122.8(6) yes
C(42) C(41) C(3) 118.6(6) yes
C(43) C(42) C(41) 121.0()7) yes
C(42) C(43) C(44) 120.1(8) yes
C(45) C(44) C(43) 120.0(8) yes
C(44) C(45) C(46) 120.7(8) yes
C(41) C(46) C(45) 119.7(7) yes

loop_
_geom_bond_atom_site_label_1
_geom_bond_atom_site_label_2
_geom_bond_distance
_geom_bond_publ_flag
O(1) C(1) 1.196(9) yes
O(2) C(3) 1.224(6) yes
N(1) C(21) 1.369(7) yes
N(1) C(2) 1.451(8) yes
N(2) C(31) 1.372(7) yes
N(2) C(2) 1.459(7) yes
C(1) C(24) 1.450(10) yes
C(1) C(11) 1.490(10) yes
C(3) C(34) 1.454(8) yes
C(3) C(41) 1.503(8) yes
C(11) C(16) 1.330(10) yes
C(11) C(12) 1.370(10) yes
C(12) C(13) 1.39(2) yes
C(13) C(14) 1.35(2) yes
C(14) C(15) 1.31(2) yes
C(15) C(16) 1.400(10) yes
C(21) C(26) 1.392(8) yes
C(21) C(22) 1.400(8) yes
C(22) C(23) 1.356(8) yes
C(23) C(24) 1.391(8) yes
C(24) C(25) 1.398(8) yes
C(25) C(26) 1.385(9) yes
C(31) C(36) 1.390(7) yes
C(31) C(32) 1.406(8) yes
C(32) C(33) 1.370(8) yes
C(33) C(34) 1.404(7) yes
C(34) C(35) 1.401(7) yes
C(35) C(36) 1.380(8) yes
C(41) C(46) 1.378(8) yes
C(41) C(42) 1.389(9) yes
C(42) C(43) 1.370(10) yes
C(43) C(44) 1.370(10) yes
C(44) C(45) 1.350(10) yes
C(45) C(46) 1.390(10) yes
